data_7252098
loop_
_publ_author_name
'Meng, Jiantao'
'Su, Yahui'
'Zhu, Hang'
'Chen, Wenrui'
'Chen, An'
'Su, Yuan'
'Cai, Ting'

_publ_section_title
;
 Continuous Control of Thermal Responses in Dynamic Crystals via Solid
 Solution Engineering
;
_journal_name_full CrystEngComm
_journal_paper_doi 10.1039/D6CE00302H
_journal_year 2026
_chemical_formula_sum 'C9.95 H14.9 N5 O3.05'
_chemical_formula_weight 253.37
_space_group_crystal_system triclinic
_space_group_IT_number 2
_space_group_name_Hall '-P 1'
_space_group_name_H-M_alt 'P -1'
_atom_sites_solution_hydrogens geom
_atom_sites_solution_primary direct
_audit_creation_method
;FinalCif V118 by Daniel Kratzert, Freiburg 2023,
https://dkratzert.de/finalcif.html
;
_audit_update_record
;
2026-01-05 deposited with the CCDC.	2026-06-08 downloaded from the CCDC.
;
_cell_angle_alpha 87.02(3)
_cell_angle_beta 80.55(2)
_cell_angle_gamma 86.23(4)
_cell_formula_units_Z 4
_cell_length_a 9.117(4)
_cell_length_b 10.951(5)
_cell_length_c 11.800(4)
_cell_measurement_reflns_used 617
_cell_measurement_temperature 420(2)
_cell_measurement_theta_max 65.8235
_cell_measurement_theta_min 5.673
_cell_volume 1158.6(8)
_computing_cell_refinement 'SAINT V8.40B'
_computing_data_collection 'Bruker BIS V6.2.14/2020-05-01'
_computing_data_reduction 'SAINT V8.40B'
_computing_structure_refinement 'SHELXL-2019/2 (Sheldrick, 2019)'
_computing_structure_solution 'SHELXT 2018/2 (Sheldrick, 2018)'
_diffrn_ambient_environment N~2~
_diffrn_ambient_temperature 420(2)
_diffrn_detector CPAD
_diffrn_detector_area_resol_mean 7.41
_diffrn_detector_type 'Bruker PHOTON III'
_diffrn_measured_fraction_theta_full 0.953
_diffrn_measured_fraction_theta_max 0.953
_diffrn_measurement_device 'three-circle diffractometer'
_diffrn_measurement_device_type 'Bruker D8 VENTURE dual wavelength Mo/Cu'
_diffrn_measurement_method '\w and \f scans'
_diffrn_measurement_specimen_support 'MiTeGen micromount'
_diffrn_radiation_monochromator 'mirror optics'
_diffrn_radiation_probe x-ray
_diffrn_radiation_type CuK\a
_diffrn_radiation_wavelength 1.54178
_diffrn_reflns_av_R_equivalents 0.0783
_diffrn_reflns_av_unetI/netI 0.0981
_diffrn_reflns_Laue_measured_fraction_full 0.953
_diffrn_reflns_Laue_measured_fraction_max 0.953
_diffrn_reflns_limit_h_max 10
_diffrn_reflns_limit_h_min -10
_diffrn_reflns_limit_k_max 12
_diffrn_reflns_limit_k_min -13
_diffrn_reflns_limit_l_max 13
_diffrn_reflns_limit_l_min -13
_diffrn_reflns_number 8605
_diffrn_reflns_point_group_measured_fraction_full 0.953
_diffrn_reflns_point_group_measured_fraction_max 0.953
_diffrn_reflns_theta_full 66.864
_diffrn_reflns_theta_max 66.864
_diffrn_reflns_theta_min 4.049
_diffrn_source 'microfocus sealed X-ray tube'
_diffrn_source_current 1.2
_diffrn_source_type 'Incoatec I\ms'
_diffrn_source_voltage 50.0
_exptl_absorpt_coefficient_mu 0.931
_exptl_absorpt_correction_T_max 0.7528
_exptl_absorpt_correction_T_min 0.4087
_exptl_absorpt_correction_type multi-scan
_exptl_absorpt_process_details
;SADABS-2016/2 - Bruker AXS area detector scaling and absorption correction:
Krause, L., Herbst-Irmer, R., Sheldrick G.M. & Stalke D., J. Appl. Cryst. 48
(2015) 3-10
;
_exptl_crystal_colour colourless
_exptl_crystal_density_diffrn 1.452
_exptl_crystal_description block
_exptl_crystal_F_000 536
_exptl_crystal_size_max 0.2
_exptl_crystal_size_mid 0.1
_exptl_crystal_size_min 0.1
_refine_diff_density_max 0.449
_refine_diff_density_min -0.362
_refine_diff_density_rms 0.071
_refine_ls_extinction_method none
_refine_ls_goodness_of_fit_ref 1.065
_refine_ls_hydrogen_treatment constr
_refine_ls_matrix_type full
_refine_ls_number_parameters 336
_refine_ls_number_reflns 3919
_refine_ls_number_restraints 4
_refine_ls_restrained_S_all 1.064
_refine_ls_R_factor_all 0.1248
_refine_ls_R_factor_gt 0.1032
_refine_ls_shift/su_max 0.008
_refine_ls_shift/su_mean 0.000
_refine_ls_structure_factor_coef Fsqd
_refine_ls_weighting_details 'w=1/[\s^2^(Fo^2^)+(0.0884P)^2^+2.4947P] where P=(Fo^2^+2Fc^2^)/3'
_refine_ls_weighting_scheme calc
_refine_ls_wR_factor_gt 0.2742
_refine_ls_wR_factor_ref 0.2863
_reflns_Friedel_coverage 0.000
_reflns_number_gt 2756
_reflns_number_total 3919
_reflns_threshold_expression 'I > 2\s(I)'
_cod_data_source_file d6ce00302h12.cif
_cod_data_source_block cu_20230530pcv_gcv_420k_0m_a
_cod_original_cell_volume 1158.7(9)
_cod_original_formula_sum 'C9.95 H14.90 N5 O3.05'
_cod_database_code 7252098
_shelx_shelxl_version_number 2019/2
_shelx_space_group_comment
;
The symmetry employed for this shelxl refinement is uniquely defined
by the following loop, which should always be used as a source of
symmetry information in preference to the above space-group names.
They are only intended as comments.
;
_diffrn_measurement_ambient_temperature_device_make 'Oxford Cryostream 800'

loop_
_space_group_symop_operation_xyz
'x, y, z'
'-x, -y, -z'

loop_
_atom_site_label
_atom_site_type_symbol
_atom_site_fract_x
_atom_site_fract_y
_atom_site_fract_z
_atom_site_U_iso_or_equiv
_atom_site_adp_type
_atom_site_occupancy
_atom_site_site_symmetry_order
_atom_site_calc_flag
_atom_site_refinement_flags_posn
_atom_site_refinement_flags_adp
_atom_site_refinement_flags_occupancy
_atom_site_disorder_assembly
_atom_site_disorder_group
C1_1 C 0.4801(5) 0.7716(4) 0.3329(4) 0.0492(11) Uani 1 1 d . . . . .
C2_1 C 0.4331(5) 0.5762(4) 0.3689(4) 0.0515(11) Uani 1 1 d . . . . .
C3_1 C 0.2755(5) 0.7307(5) 0.4816(4) 0.0543(12) Uani 1 1 d . . . . .
C4_1 C 0.3653(5) 0.8148(4) 0.4155(4) 0.0528(12) Uani 1 1 d . . . . .
C5_1 C 0.4724(6) 0.9725(5) 0.3400(4) 0.0596(13) Uani 1 1 d . . . . .
H5_1 H 0.497301 1.053083 0.322557 0.072 Uiso 1 1 calc R U . . .
C6_1 C 0.6717(5) 0.8758(5) 0.1884(4) 0.0592(13) Uani 1 1 d D . . . .
H6A_1 H 0.746637 0.811587 0.200885 0.071 Uiso 1 1 calc R U . A 1
H6B_1 H 0.717420 0.953721 0.184416 0.071 Uiso 1 1 calc R U . A 1
C7_1 C 0.6186(6) 0.8576(6) 0.0754(4) 0.059(2) Uani 0.95 1 d . . P B 1
H7A_1 H 0.553065 0.927302 0.058924 0.070 Uiso 0.95 1 calc R U P B 1
H7B_1 H 0.561162 0.785265 0.083585 0.070 Uiso 0.95 1 calc R U P B 1
O4_1 O 0.647(6) 0.888(9) 0.0717(14) 0.059(2) Uani 0.05 1 d D . P B 2
C8_1 C 0.7457(5) 0.8430(5) -0.0263(4) 0.0580(13) Uani 1 1 d D . . . .
H8_1 H 0.813291 0.775649 -0.004789 0.070 Uiso 1 1 calc R U . B 1
C9_1 C 0.8361(7) 0.9529(7) -0.0536(5) 0.089(2) Uani 1 1 d . . . . .
H9A_1 H 0.867289 0.978190 0.015896 0.107 Uiso 1 1 calc R U . . .
H9B_1 H 0.924850 0.931938 -0.108146 0.107 Uiso 1 1 calc R U . . .
C10_1 C 0.6854(7) 0.8039(6) -0.1289(5) 0.0754(16) Uani 1 1 d . . . . .
H10A_1 H 0.633592 0.729323 -0.108724 0.090 Uiso 1 1 calc R U . . .
H10B_1 H 0.614244 0.866890 -0.150832 0.090 Uiso 1 1 calc R U . . .
N1_1 N 0.5194(4) 0.6534(4) 0.3068(3) 0.0538(10) Uani 1 1 d . . . . .
N2_1 N 0.3144(4) 0.6106(4) 0.4514(3) 0.0567(11) Uani 1 1 d . . . . .
H2_1 H 0.261042 0.553943 0.486475 0.068 Uiso 1 1 calc R U . . .
N3_1 N 0.3621(5) 0.9413(4) 0.4185(4) 0.0632(11) Uani 1 1 d . . . . .
N4_1 N 0.5486(5) 0.8733(4) 0.2853(3) 0.0554(10) Uani 1 1 d . . . . .
N5_1 N 0.4557(5) 0.4560(4) 0.3541(4) 0.0721(13) Uani 1 1 d . . . . .
H5A_1 H 0.527527 0.428903 0.303419 0.087 Uiso 1 1 calc R U . . .
H5B_1 H 0.398433 0.405702 0.395381 0.087 Uiso 1 1 calc R U . . .
O1_1 O 0.1704(4) 0.7513(3) 0.5634(3) 0.0709(11) Uani 1 1 d . . . . .
O2_1 O 0.7535(6) 1.0504(5) -0.1004(6) 0.128(2) Uani 1 1 d . . . . .
H2A_1 H 0.810666 1.096732 -0.139427 0.192 Uiso 1 1 calc R U . . .
O3_1 O 0.8010(5) 0.7834(6) -0.2231(4) 0.1057(17) Uani 1 1 d . . . . .
H3_1 H 0.768664 0.748611 -0.272871 0.159 Uiso 1 1 calc R U . . .
C1_2 C 0.0073(5) 0.2809(5) 0.6774(4) 0.0524(12) Uani 1 1 d . . . . .
C2_2 C 0.0474(5) 0.0846(5) 0.6398(4) 0.0542(12) Uani 1 1 d . . . . .
C3_2 C 0.2027(6) 0.2305(5) 0.5220(4) 0.0555(12) Uani 1 1 d . . . . .
C4_2 C 0.1200(5) 0.3207(4) 0.5919(4) 0.0503(11) Uani 1 1 d . . . . .
C5_2 C 0.0187(6) 0.4803(5) 0.6713(4) 0.0594(13) Uani 1 1 d . . . . .
H5_2 H -0.003052 0.561781 0.689679 0.071 Uiso 1 1 calc R U . . .
C6_2 C -0.1797(6) 0.3948(5) 0.8240(4) 0.0604(13) Uani 1 1 d D . . . .
H6A_2 H -0.255914 0.341044 0.812590 0.072 Uiso 1 1 calc R U . C 1
H6B_2 H -0.223667 0.477877 0.827019 0.072 Uiso 1 1 calc R U . C 1
C7_2 C -0.1272(6) 0.3592(16) 0.9367(5) 0.062(2) Uani 0.95 1 d . . P D 1
H7A_2 H -0.058939 0.418371 0.951841 0.074 Uiso 0.95 1 calc R U P D 1
H7B_2 H -0.073088 0.279898 0.930335 0.074 Uiso 0.95 1 calc R U P D 1
O4_2 O -0.147(3) 0.37(2) 0.938(3) 0.062(2) Uani 0.05 1 d D . P D 2
C8_2 C -0.2556(6) 0.3528(5) 1.0382(4) 0.0607(13) Uani 1 1 d D . . . .
H8_2 H -0.330200 0.303818 1.013994 0.073 Uiso 1 1 calc R U . D 1
C9_2 C -0.3350(8) 0.4774(7) 1.0711(5) 0.092(2) Uani 1 1 d . . . . .
H9A_2 H -0.357278 0.522800 1.002613 0.110 Uiso 1 1 calc R U . . .
H9B_2 H -0.428174 0.464821 1.122090 0.110 Uiso 1 1 calc R U . . .
C10_2 C -0.2011(7) 0.2824(7) 1.1371(5) 0.086(2) Uani 1 1 d . . . . .
H10A_2 H -0.164311 0.200953 1.113512 0.104 Uiso 1 1 calc R U . . .
H10B_2 H -0.119252 0.323133 1.158795 0.104 Uiso 1 1 calc R U . . .
N1_2 N -0.0340(4) 0.1657(4) 0.7052(3) 0.0543(10) Uani 1 1 d . . . . .
N2_2 N 0.1618(4) 0.1133(4) 0.5541(3) 0.0559(10) Uani 1 1 d . . . . .
H2_2 H 0.211681 0.053903 0.517820 0.067 Uiso 1 1 calc R U . . .
N3_2 N 0.1260(5) 0.4456(4) 0.5887(3) 0.0588(11) Uani 1 1 d . . . . .
N4_2 N -0.0574(4) 0.3870(4) 0.7271(3) 0.0544(10) Uani 1 1 d . . . . .
N5_2 N 0.0217(6) -0.0345(4) 0.6550(4) 0.0761(14) Uani 1 1 d . . . . .
H5A_2 H -0.048320 -0.058448 0.707854 0.091 Uiso 1 1 calc R U . . .
H5B_2 H 0.075320 -0.087043 0.612051 0.091 Uiso 1 1 calc R U . . .
O1_2 O 0.3038(4) 0.2482(3) 0.4380(3) 0.0718(11) Uani 1 1 d . . . . .
O2_2 O -0.2449(6) 0.5431(6) 1.1251(6) 0.124(2) Uani 1 1 d . . . . .
H2A_2 H -0.296557 0.585914 1.172996 0.185 Uiso 1 1 calc R U . . .
O3_2 O -0.3159(6) 0.2729(6) 1.2328(4) 0.1156(19) Uani 1 1 d . . . . .
H3_2 H -0.279368 0.254641 1.290896 0.173 Uiso 1 1 calc R U . . .

loop_
_atom_site_aniso_label
_atom_site_aniso_U_11
_atom_site_aniso_U_22
_atom_site_aniso_U_33
_atom_site_aniso_U_23
_atom_site_aniso_U_13
_atom_site_aniso_U_12
C1_1 0.054(3) 0.054(3) 0.039(2) -0.0035(19) -0.002(2) -0.004(2)
C2_1 0.061(3) 0.046(3) 0.043(2) -0.001(2) 0.004(2) 0.002(2)
C3_1 0.059(3) 0.059(3) 0.039(2) -0.004(2) 0.008(2) 0.001(2)
C4_1 0.060(3) 0.050(3) 0.045(3) -0.009(2) 0.002(2) 0.001(2)
C5_1 0.070(3) 0.053(3) 0.051(3) -0.006(2) 0.003(3) -0.005(2)
C6_1 0.054(3) 0.071(3) 0.049(3) -0.004(2) 0.005(2) -0.011(2)
C7_1 0.050(3) 0.077(5) 0.044(3) 0.003(2) 0.002(2) -0.002(3)
O4_1 0.050(3) 0.077(5) 0.044(3) 0.003(2) 0.002(2) -0.002(3)
C8_1 0.050(3) 0.073(3) 0.047(3) -0.001(2) 0.002(2) 0.005(2)
C9_1 0.069(4) 0.135(6) 0.059(4) -0.021(4) 0.012(3) -0.023(4)
C10_1 0.079(4) 0.091(4) 0.052(3) -0.005(3) 0.009(3) -0.018(3)
N1_1 0.061(2) 0.049(2) 0.047(2) -0.0071(17) 0.0029(19) 0.0001(18)
N2_1 0.062(2) 0.057(2) 0.044(2) -0.0014(18) 0.0116(19) -0.0057(18)
N3_1 0.073(3) 0.060(3) 0.052(2) -0.0106(19) 0.006(2) -0.002(2)
N4_1 0.062(2) 0.055(2) 0.045(2) -0.0061(18) 0.0034(19) -0.0055(18)
N5_1 0.083(3) 0.059(3) 0.061(3) 0.000(2) 0.025(2) -0.002(2)
O1_1 0.080(2) 0.060(2) 0.060(2) -0.0088(17) 0.0269(19) 0.0005(18)
O2_1 0.102(4) 0.091(4) 0.167(6) 0.008(4) 0.042(4) -0.003(3)
O3_1 0.100(3) 0.152(5) 0.059(3) -0.033(3) 0.018(2) -0.020(3)
C1_2 0.050(3) 0.067(3) 0.039(2) -0.011(2) -0.002(2) 0.005(2)
C2_2 0.059(3) 0.058(3) 0.043(3) -0.009(2) 0.001(2) -0.002(2)
C3_2 0.061(3) 0.060(3) 0.043(3) -0.010(2) 0.002(2) -0.002(2)
C4_2 0.060(3) 0.047(3) 0.040(2) -0.0036(19) 0.005(2) -0.002(2)
C5_2 0.069(3) 0.055(3) 0.051(3) -0.006(2) -0.002(2) 0.005(2)
C6_2 0.056(3) 0.070(3) 0.048(3) -0.009(2) 0.008(2) 0.010(2)
C7_2 0.054(3) 0.081(6) 0.047(3) -0.011(2) 0.004(2) 0.006(4)
O4_2 0.054(3) 0.081(6) 0.047(3) -0.011(2) 0.004(2) 0.006(4)
C8_2 0.059(3) 0.072(3) 0.046(3) -0.011(2) 0.005(2) 0.002(2)
C9_2 0.091(5) 0.124(6) 0.054(4) -0.006(4) 0.000(3) 0.013(4)
C10_2 0.089(4) 0.106(5) 0.052(3) -0.003(3) 0.009(3) 0.028(4)
N1_2 0.060(2) 0.053(2) 0.045(2) -0.0045(17) 0.0055(18) -0.0015(18)
N2_2 0.064(3) 0.051(2) 0.046(2) -0.0111(17) 0.0096(19) -0.0011(18)
N3_2 0.072(3) 0.053(2) 0.045(2) -0.0024(17) 0.010(2) -0.0025(19)
N4_2 0.062(2) 0.052(2) 0.042(2) -0.0051(17) 0.0080(18) 0.0055(18)
N5_2 0.089(3) 0.062(3) 0.065(3) -0.012(2) 0.027(2) -0.008(2)
O1_2 0.084(3) 0.065(2) 0.054(2) -0.0122(17) 0.0304(19) -0.0116(18)
O2_2 0.108(4) 0.125(5) 0.127(5) -0.046(4) 0.028(4) -0.013(3)
O3_2 0.111(4) 0.159(5) 0.057(3) 0.015(3) 0.022(3) 0.032(3)

loop_
_atom_type_symbol
_atom_type_description
_atom_type_scat_dispersion_real
_atom_type_scat_dispersion_imag
_atom_type_scat_source
C C 0.0181 0.0091 'International Tables Vol C Tables 4.2.6.8 and 6.1.1.4'
H H 0.0000 0.0000 'International Tables Vol C Tables 4.2.6.8 and 6.1.1.4'
N N 0.0311 0.0180 'International Tables Vol C Tables 4.2.6.8 and 6.1.1.4'
O O 0.0492 0.0322 'International Tables Vol C Tables 4.2.6.8 and 6.1.1.4'

loop_
_geom_angle_atom_site_label_1
_geom_angle_atom_site_label_2
_geom_angle_atom_site_label_3
_geom_angle
_geom_angle_site_symmetry_1
_geom_angle_site_symmetry_3
_geom_angle_publ_flag
N1_1 C1_1 N4_1 127.1(4) . . ?
N1_1 C1_1 C4_1 127.8(4) . . ?
N4_1 C1_1 C4_1 105.1(4) . . ?
N1_1 C2_1 N5_1 120.5(4) . . ?
N1_1 C2_1 N2_1 123.9(4) . . ?
N5_1 C2_1 N2_1 115.6(4) . . ?
O1_1 C3_1 N2_1 119.0(4) . . ?
O1_1 C3_1 C4_1 128.2(5) . . ?
N2_1 C3_1 C4_1 112.8(4) . . ?
C1_1 C4_1 N3_1 110.9(4) . . ?
C1_1 C4_1 C3_1 118.7(4) . . ?
N3_1 C4_1 C3_1 130.4(4) . . ?
N3_1 C5_1 N4_1 112.9(5) . . ?
O4_1 C6_1 N4_1 122(2) . . ?
N4_1 C6_1 C7_1 111.5(4) . . ?
C6_1 C7_1 C8_1 113.5(4) . . ?
C6_1 O4_1 C8_1 126.2(13) . . ?
O4_1 C8_1 C9_1 98(5) . . ?
O4_1 C8_1 C10_1 120(2) . . ?
C9_1 C8_1 C10_1 112.2(5) . . ?
C9_1 C8_1 C7_1 114.2(5) . . ?
C10_1 C8_1 C7_1 109.6(4) . . ?
O2_1 C9_1 C8_1 111.0(5) . . ?
O3_1 C10_1 C8_1 111.2(5) . . ?
C2_1 N1_1 C1_1 112.6(4) . . ?
C2_1 N2_1 C3_1 124.2(4) . . ?
C5_1 N3_1 C4_1 104.3(4) . . ?
C1_1 N4_1 C5_1 106.8(4) . . ?
C1_1 N4_1 C6_1 125.8(4) . . ?
C5_1 N4_1 C6_1 127.3(4) . . ?
N1_2 C1_2 N4_2 126.8(4) . . ?
N1_2 C1_2 C4_2 128.6(4) . . ?
N4_2 C1_2 C4_2 104.5(4) . . ?
N1_2 C2_2 N5_2 120.4(4) . . ?
N1_2 C2_2 N2_2 124.1(5) . . ?
N5_2 C2_2 N2_2 115.5(4) . . ?
O1_2 C3_2 N2_2 120.0(4) . . ?
O1_2 C3_2 C4_2 126.9(5) . . ?
N2_2 C3_2 C4_2 113.1(4) . . ?
N3_2 C4_2 C1_2 111.4(4) . . ?
N3_2 C4_2 C3_2 131.3(4) . . ?
C1_2 C4_2 C3_2 117.2(4) . . ?
N3_2 C5_2 N4_2 114.1(4) . . ?
O4_2 C6_2 N4_2 119(3) . . ?
N4_2 C6_2 C7_2 111.7(4) . . ?
C6_2 C7_2 C8_2 112.8(4) . . ?
C6_2 O4_2 C8_2 124.8(13) . . ?
O4_2 C8_2 C10_2 116(4) . . ?
C10_2 C8_2 C7_2 109.0(5) . . ?
O4_2 C8_2 C9_2 108(10) . . ?
C10_2 C8_2 C9_2 113.4(5) . . ?
C7_2 C8_2 C9_2 114.6(8) . . ?
O2_2 C9_2 C8_2 109.5(6) . . ?
O3_2 C10_2 C8_2 111.3(5) . . ?
C2_2 N1_2 C1_2 112.2(4) . . ?
C2_2 N2_2 C3_2 124.6(4) . . ?
C5_2 N3_2 C4_2 103.7(4) . . ?
C5_2 N4_2 C1_2 106.4(4) . . ?
C5_2 N4_2 C6_2 127.4(4) . . ?
C1_2 N4_2 C6_2 126.2(4) . . ?

loop_
_geom_bond_atom_site_label_1
_geom_bond_atom_site_label_2
_geom_bond_distance
_geom_bond_site_symmetry_2
_geom_bond_publ_flag
C1_1 N1_1 1.357(6) . ?
C1_1 N4_1 1.364(6) . ?
C1_1 C4_1 1.385(6) . ?
C2_1 N1_1 1.305(6) . ?
C2_1 N5_1 1.335(6) . ?
C2_1 N2_1 1.378(6) . ?
C3_1 O1_1 1.262(5) . ?
C3_1 N2_1 1.389(6) . ?
C3_1 C4_1 1.393(7) . ?
C4_1 N3_1 1.386(6) . ?
C5_1 N3_1 1.302(7) . ?
C5_1 N4_1 1.380(6) . ?
C6_1 O4_1 1.430(10) . ?
C6_1 N4_1 1.465(6) . ?
C6_1 C7_1 1.518(7) . ?
C7_1 C8_1 1.533(7) . ?
O4_1 C8_1 1.431(10) . ?
C8_1 C9_1 1.495(9) . ?
C8_1 C10_1 1.501(8) . ?
C9_1 O2_1 1.407(9) . ?
C10_1 O3_1 1.417(7) . ?
C1_2 N1_2 1.350(6) . ?
C1_2 N4_2 1.382(6) . ?
C1_2 C4_2 1.391(7) . ?
C2_2 N1_2 1.315(6) . ?
C2_2 N5_2 1.338(7) . ?
C2_2 N2_2 1.368(6) . ?
C3_2 O1_2 1.254(6) . ?
C3_2 N2_2 1.377(6) . ?
C3_2 C4_2 1.417(6) . ?
C4_2 N3_2 1.371(6) . ?
C5_2 N3_2 1.315(6) . ?
C5_2 N4_2 1.354(7) . ?
C6_2 O4_2 1.430(10) . ?
C6_2 N4_2 1.462(6) . ?
C6_2 C7_2 1.510(8) . ?
C7_2 C8_2 1.533(7) . ?
O4_2 C8_2 1.430(10) . ?
C8_2 C10_2 1.499(8) . ?
C8_2 C9_2 1.540(9) . ?
C9_2 O2_2 1.377(8) . ?
C10_2 O3_2 1.413(7) . ?
